data_4345894
loop_
_publ_author_name
'Kuppuswamy, Subramaniam'
'Wofford, Joshua D.'
'Joseph, Chris'
'Xie, Zhu-Lin'
'Ali, Azim K.'
'Lynch, Vincent M.'
'Lindahl, Paul A.'
'Rose, Michael J.'

_publ_section_title
;
 Structures, Interconversions, and Spectroscopy of Iron Carbonyl Clusters
 with an Interstitial Carbide: Localized Metal Center Reduction by Overall
 Cluster Oxidation.
;
_journal_issue 10
_journal_name_full 'Inorganic chemistry'
_journal_page_first 5998
_journal_page_last 6012
_journal_paper_doi 10.1021/acs.inorgchem.7b00741
_journal_volume 56
_journal_year 2017
_chemical_formula_moiety 'C65 H40 Fe6 O16 P2'
_chemical_formula_sum 'C65 H40 Fe6 O16 P2'
_chemical_formula_weight 1474.01
_chemical_name_systematic
;
 ?
;
_space_group_crystal_system monoclinic
_space_group_IT_number 4
_space_group_name_Hall 'P 2yb'
_space_group_name_H-M_alt 'P 1 21 1'
_symmetry_space_group_name_Hall 'P 2yb'
_symmetry_space_group_name_H-M 'P 1 21 1'
_atom_sites_solution_hydrogens geom
_atom_sites_solution_primary direct
_atom_sites_solution_secondary difmap
_audit_creation_method SHELXL-2013
_cell_angle_alpha 90
_cell_angle_beta 101.209(4)
_cell_angle_gamma 90
_cell_formula_units_Z 2
_cell_length_a 11.0889(16)
_cell_length_b 14.517(2)
_cell_length_c 18.902(3)
_cell_measurement_reflns_used 5503
_cell_measurement_temperature 100(2)
_cell_measurement_theta_max 1.000000
_cell_measurement_theta_min 0.705017
_cell_volume 2984.8(8)
_computing_cell_refinement 'CrystalClear (Rigaku Inc., 2008)'
_computing_data_collection 'CrystalClear (Rigaku Inc., 2008)'
_computing_data_reduction 'CrystalClear (Rigaku Inc., 2008)'
_computing_molecular_graphics 'XL SHELXTL/PC, Siemens Analytical'
_computing_publication_material 'BRUKER SHELXTL'
_computing_structure_refinement 'SHELXL-2013 (Sheldrick, 2013)'
_computing_structure_solution
;

SIR97 - Altomare A., Burla M.C., Camalli M., Cascarano G.L., Giacovazzo C., 
Guagliardi A., Moliterni A.G.G., Polidori G.,Spagna R.
;
_diffrn_ambient_temperature 100(2)
_diffrn_measured_fraction_theta_full 0.972
_diffrn_measured_fraction_theta_max 0.998
_diffrn_measurement_device_type 'Rigaku AFC-12 with Saturn 724+ CCD'
_diffrn_measurement_method \w-scans
_diffrn_radiation_monochromator graphite
_diffrn_radiation_source 'fine-focus sealed tube'
_diffrn_radiation_type MoK\a
_diffrn_radiation_wavelength 0.71073
_diffrn_reflns_av_R_equivalents 0.0330
_diffrn_reflns_av_unetI/netI 0.0361
_diffrn_reflns_Laue_measured_fraction_full 0.972
_diffrn_reflns_Laue_measured_fraction_max 0.998
_diffrn_reflns_limit_h_max 11
_diffrn_reflns_limit_h_min -13
_diffrn_reflns_limit_k_max 17
_diffrn_reflns_limit_k_min -17
_diffrn_reflns_limit_l_max 22
_diffrn_reflns_limit_l_min -21
_diffrn_reflns_number 33022
_diffrn_reflns_point_group_measured_fraction_full 0.971
_diffrn_reflns_point_group_measured_fraction_max 0.998
_diffrn_reflns_theta_full 25.242
_diffrn_reflns_theta_max 24.999
_diffrn_reflns_theta_min 3.014
_exptl_absorpt_coefficient_mu 1.545
_exptl_absorpt_correction_T_max 0.8735
_exptl_absorpt_correction_T_min 0.7374
_exptl_absorpt_correction_type multi-scan
_exptl_absorpt_process_details
;
Abscor. T. Higashi (2001). The Rigaku Corporation, Tokyo, Japan.
;
_exptl_crystal_colour PURPLE
_exptl_crystal_density_diffrn 1.640
_exptl_crystal_density_method 'not measured'
_exptl_crystal_description BLOCK
_exptl_crystal_F_000 1488
_exptl_crystal_size_max 0.210
_exptl_crystal_size_mid 0.160
_exptl_crystal_size_min 0.090
_refine_diff_density_max 0.659
_refine_diff_density_min -0.344
_refine_diff_density_rms 0.081
_refine_ls_abs_structure_details 'Flack H D (1983), Acta Cryst. A39, 876-881'
_refine_ls_abs_structure_Flack 0.518(18)
_refine_ls_extinction_method none
_refine_ls_goodness_of_fit_ref 1.067
_refine_ls_hydrogen_treatment constr
_refine_ls_matrix_type full
_refine_ls_number_parameters 803
_refine_ls_number_reflns 10481
_refine_ls_number_restraints 1
_refine_ls_restrained_S_all 1.067
_refine_ls_R_factor_all 0.0383
_refine_ls_R_factor_gt 0.0363
_refine_ls_shift/su_max 0.001
_refine_ls_shift/su_mean 0.000
_refine_ls_structure_factor_coef Fsqd
_refine_ls_weighting_details 'w=1/[\s^2^(Fo^2^)+(0.0490P)^2^+3.4009P] where P=(Fo^2^+2Fc^2^)/3'
_refine_ls_weighting_scheme calc
_refine_ls_wR_factor_gt 0.0911
_refine_ls_wR_factor_ref 0.0924
_reflns_Friedel_coverage 0.917
_reflns_Friedel_fraction_full 0.971
_reflns_Friedel_fraction_max 0.999
_reflns_number_gt 10050
_reflns_number_total 10481
_reflns_threshold_expression 'I > 2\s(I)'
_cod_data_source_file ic7b00741_si_002.cif
_cod_data_source_block 1c
_cod_depositor_comments
;
The following automatic conversions were performed:

'_exptl_absorpt_correction_type' value 'MULTI-SCAN' changed to
'multi-scan' according to
/home/data/users/saulius/crontab/automatic-downloads/current/ACS/lib/dictionaries/cif_core.dic
dictionary named 'cif_core.dic' version 2.4.2 from 2011-04-26.

Automatic conversion script
Id: cif_fix_values 4973 2017-02-22 13:04:09Z antanas 
;
_cod_database_code 4345894
_shelx_space_group_comment
;
The symmetry employed for this shelxl refinement is uniquely defined
by the following loop, which should always be used as a source of
symmetry information in preference to the above space-group names.
They are only intended as comments.
;
_shelx_estimated_absorpt_t_min 0.737
_shelx_estimated_absorpt_t_max 0.873
_shelxl_version_number 2013-4

loop_
_space_group_symop_operation_xyz
'x, y, z'
'-x, y+1/2, -z'

loop_
_atom_site_label
_atom_site_type_symbol
_atom_site_fract_x
_atom_site_fract_y
_atom_site_fract_z
_atom_site_U_iso_or_equiv
_atom_site_adp_type
_atom_site_occupancy
_atom_site_site_symmetry_order
_atom_site_calc_flag
_atom_site_refinement_flags_posn
_atom_site_refinement_flags_adp
C1 C 0.2468(6) 0.3660(5) 0.2479(4) 0.0151(10) Uani 1 1 d . .
C2 C 0.1166(6) 0.4915(5) 0.1009(4) 0.0237(15) Uani 1 1 d . .
C3 C 0.2013(7) 0.5836(5) 0.2060(3) 0.0266(15) Uani 1 1 d . .
C4 C 0.0148(5) 0.4563(4) 0.2126(3) 0.0190(12) Uani 1 1 d . .
C5 C 0.3027(6) 0.4109(5) 0.4204(4) 0.0236(15) Uani 1 1 d . .
C6 C 0.2299(6) 0.5519(5) 0.3497(3) 0.0241(15) Uani 1 1 d . .
C7 C 0.4417(6) 0.4798(4) 0.3260(3) 0.0226(13) Uani 1 1 d . .
C8 C 0.3490(7) 0.1558(5) 0.2787(4) 0.0339(17) Uani 1 1 d . .
C9 C 0.3940(6) 0.2452(5) 0.3909(4) 0.0229(14) Uani 1 1 d . .
C10 C 0.1534(6) 0.2241(4) 0.3272(3) 0.0229(13) Uani 1 1 d . .
C11 C 0.2134(8) 0.1746(5) 0.1449(4) 0.039(2) Uani 1 1 d . .
C12 C 0.1682(6) 0.3143(5) 0.0736(3) 0.0237(14) Uani 1 1 d . .
C13 C 0.3923(6) 0.3099(4) 0.1450(3) 0.0230(13) Uani 1 1 d . .
C14 C 0.4576(7) 0.4844(5) 0.1827(4) 0.0331(16) Uani 1 1 d . .
C15 C 0.5494(6) 0.3406(5) 0.2678(3) 0.0293(15) Uani 1 1 d . .
C16 C 0.0295(6) 0.3775(4) 0.3415(3) 0.0220(13) Uani 1 1 d . .
C17 C -0.0354(6) 0.2710(5) 0.2250(3) 0.0248(14) Uani 1 1 d . .
C18 C 0.5032(5) 0.8105(4) 0.2044(3) 0.0179(13) Uani 1 1 d . .
C19 C 0.4128(5) 0.8621(5) 0.2277(3) 0.0230(14) Uani 1 1 d . .
H19 H 0.3648 0.9050 0.1961 0.028 Uiso 1 1 calc R U
C20 C 0.3939(6) 0.8506(5) 0.2965(4) 0.0305(15) Uani 1 1 d . .
H20 H 0.3345 0.8873 0.3135 0.037 Uiso 1 1 calc R U
C21 C 0.4613(6) 0.7856(6) 0.3416(4) 0.0310(16) Uani 1 1 d . .
H21 H 0.4468 0.7764 0.3891 0.037 Uiso 1 1 calc R U
C22 C 0.5495(6) 0.7342(5) 0.3168(4) 0.0260(15) Uani 1 1 d . .
H22 H 0.5968 0.6904 0.3478 0.031 Uiso 1 1 calc R U
C23 C 0.5697(6) 0.7455(5) 0.2487(3) 0.0218(14) Uani 1 1 d . .
H23 H 0.6292 0.7089 0.2318 0.026 Uiso 1 1 calc R U
C24 C 0.3865(5) 0.8258(4) 0.0529(3) 0.0204(13) Uani 1 1 d . .
C25 C 0.2967(6) 0.7665(5) 0.0672(4) 0.0264(15) Uani 1 1 d . .
H25 H 0.3127 0.7273 0.1082 0.032 Uiso 1 1 calc R U
C26 C 0.1831(6) 0.7649(6) 0.0210(4) 0.0296(16) Uani 1 1 d . .
H26 H 0.1196 0.7261 0.0311 0.036 Uiso 1 1 calc R U
C27 C 0.1626(6) 0.8203(5) -0.0399(4) 0.0321(17) Uani 1 1 d . .
H27 H 0.0851 0.8183 -0.0717 0.039 Uiso 1 1 calc R U
C28 C 0.2514(6) 0.8772(5) -0.0547(4) 0.0305(16) Uani 1 1 d . .
H28 H 0.2358 0.9146 -0.0968 0.037 Uiso 1 1 calc R U
C29 C 0.3652(6) 0.8807(5) -0.0085(3) 0.0241(14) Uani 1 1 d . .
H29 H 0.4278 0.9203 -0.0187 0.029 Uiso 1 1 calc R U
C30 C 0.5935(5) 0.9448(4) 0.1109(3) 0.0167(13) Uani 1 1 d . .
C31 C 0.5839(6) 1.0113(4) 0.1623(4) 0.0230(14) Uani 1 1 d . .
H31 H 0.5503 0.9960 0.2033 0.028 Uiso 1 1 calc R U
C32 C 0.6234(6) 1.0994(5) 0.1533(4) 0.0258(15) Uani 1 1 d . .
H32 H 0.6188 1.1447 0.1889 0.031 Uiso 1 1 calc R U
C33 C 0.6693(6) 1.1224(5) 0.0936(4) 0.0267(15) Uani 1 1 d . .
H33 H 0.6929 1.1842 0.0871 0.032 Uiso 1 1 calc R U
C34 C 0.6818(7) 1.0560(5) 0.0421(4) 0.0273(15) Uani 1 1 d . .
H34 H 0.7153 1.0722 0.0012 0.033 Uiso 1 1 calc R U
C35 C 0.6454(6) 0.9671(5) 0.0510(3) 0.0212(14) Uani 1 1 d . .
H35 H 0.6552 0.9210 0.0169 0.025 Uiso 1 1 calc R U
C36 C 0.6364(5) 0.7499(4) 0.0924(3) 0.0144(12) Uani 1 1 d . .
C37 C 0.5968(6) 0.6871(4) 0.0381(3) 0.0184(13) Uani 1 1 d . .
H37 H 0.5139 0.6877 0.0129 0.022 Uiso 1 1 calc R U
C38 C 0.6795(6) 0.6229(5) 0.0205(4) 0.0229(14) Uani 1 1 d . .
H38 H 0.6533 0.5797 -0.0171 0.028 Uiso 1 1 calc R U
C39 C 0.7994(6) 0.6220(5) 0.0578(4) 0.0242(14) Uani 1 1 d . .
H39 H 0.8550 0.5768 0.0467 0.029 Uiso 1 1 calc R U
C40 C 0.8392(6) 0.6859(5) 0.1108(4) 0.0222(14) Uani 1 1 d . .
H40 H 0.9222 0.6851 0.1359 0.027 Uiso 1 1 calc R U
C41 C 0.7591(5) 0.7511(4) 0.1276(3) 0.0185(13) Uani 1 1 d . .
H41 H 0.7874 0.7967 0.1630 0.022 Uiso 1 1 calc R U
C42 C 0.8642(6) 0.9625(4) 0.3937(3) 0.0187(13) Uani 1 1 d . .
C43 C 0.9066(7) 1.0271(5) 0.4471(4) 0.0288(16) Uani 1 1 d . .
H43 H 0.9908 1.0279 0.4700 0.035 Uiso 1 1 calc R U
C44 C 0.8259(8) 1.0896(5) 0.4666(5) 0.0362(18) Uani 1 1 d . .
H44 H 0.8544 1.1336 0.5033 0.043 Uiso 1 1 calc R U
C45 C 0.7043(8) 1.0889(5) 0.4331(5) 0.040(2) Uani 1 1 d . .
H45 H 0.6494 1.1331 0.4462 0.048 Uiso 1 1 calc R U
C46 C 0.6604(7) 1.0228(5) 0.3795(4) 0.0305(16) Uani 1 1 d . .
H46 H 0.5766 1.0225 0.3559 0.037 Uiso 1 1 calc R U
C47 C 0.7409(6) 0.9593(5) 0.3622(3) 0.0224(14) Uani 1 1 d . .
H47 H 0.7118 0.9123 0.3282 0.027 Uiso 1 1 calc R U
C48 C 0.9066(5) 0.7667(4) 0.3810(3) 0.0174(13) Uani 1 1 d . .
C49 C 0.8683(6) 0.7505(5) 0.4452(3) 0.0224(14) Uani 1 1 d . .
H49 H 0.8730 0.7982 0.4800 0.027 Uiso 1 1 calc R U
C50 C 0.8227(6) 0.6642(5) 0.4591(4) 0.0240(15) Uani 1 1 d . .
H50 H 0.7953 0.6530 0.5029 0.029 Uiso 1 1 calc R U
C51 C 0.8180(6) 0.5955(5) 0.4084(4) 0.0253(15) Uani 1 1 d . .
H51 H 0.7881 0.5363 0.4178 0.030 Uiso 1 1 calc R U
C52 C 0.8556(6) 0.6113(5) 0.3451(4) 0.0263(15) Uani 1 1 d . .
H52 H 0.8517 0.5631 0.3107 0.032 Uiso 1 1 calc R U
C53 C 0.8997(6) 0.6972(4) 0.3303(3) 0.0196(14) Uani 1 1 d . .
H53 H 0.9249 0.7082 0.2858 0.023 Uiso 1 1 calc R U
C54 C 0.9827(5) 0.8987(4) 0.2774(3) 0.0165(12) Uani 1 1 d . .
C55 C 0.9253(5) 0.9727(5) 0.2380(3) 0.0218(14) Uani 1 1 d . .
H55 H 0.8732 1.0125 0.2583 0.026 Uiso 1 1 calc R U
C56 C 0.9449(6) 0.9877(5) 0.1682(3) 0.0275(15) Uani 1 1 d . .
H56 H 0.9052 1.0377 0.1407 0.033 Uiso 1 1 calc R U
C57 C 1.0205(6) 0.9312(5) 0.1396(4) 0.0291(16) Uani 1 1 d . .
H57 H 1.0334 0.9421 0.0921 0.035 Uiso 1 1 calc R U
C58 C 1.0783(6) 0.8585(5) 0.1785(4) 0.0284(15) Uani 1 1 d . .
H58 H 1.1301 0.8191 0.1575 0.034 Uiso 1 1 calc R U
C59 C 1.0616(6) 0.8419(5) 0.2483(3) 0.0234(14) Uani 1 1 d . .
H59 H 1.1035 0.7927 0.2758 0.028 Uiso 1 1 calc R U
C60 C 1.1177(5) 0.8932(4) 0.4227(3) 0.0188(13) Uani 1 1 d . .
C61 C 1.1932(6) 0.9624(5) 0.4041(4) 0.0276(15) Uani 1 1 d . .
H61 H 1.1645 1.0014 0.3640 0.033 Uiso 1 1 calc R U
C62 C 1.3093(6) 0.9737(5) 0.4444(4) 0.0331(17) Uani 1 1 d . .
H62 H 1.3601 1.0216 0.4323 0.040 Uiso 1 1 calc R U
C63 C 1.3530(6) 0.9178(6) 0.5011(4) 0.0375(19) Uani 1 1 d . .
H63 H 1.4349 0.9246 0.5270 0.045 Uiso 1 1 calc R U
C64 C 1.2776(7) 0.8509(6) 0.5210(4) 0.044(2) Uani 1 1 d . .
H64 H 1.3070 0.8133 0.5619 0.052 Uiso 1 1 calc R U
C65 C 1.1595(6) 0.8382(5) 0.4819(3) 0.0306(16) Uani 1 1 d . .
H65 H 1.1079 0.7921 0.4957 0.037 Uiso 1 1 calc R U
Fe1 Fe 0.17477(8) 0.46570(6) 0.19187(4) 0.0154(2) Uani 1 1 d . .
Fe2 Fe 0.28079(8) 0.44230(6) 0.32925(4) 0.0156(2) Uani 1 1 d . .
Fe3 Fe 0.30378(8) 0.26242(6) 0.30492(4) 0.0155(2) Uani 1 1 d . .
Fe4 Fe 0.23188(8) 0.29207(6) 0.16381(4) 0.0158(2) Uani 1 1 d . .
Fe5 Fe 0.40739(7) 0.39295(6) 0.23301(4) 0.0144(2) Uani 1 1 d . .
Fe6 Fe 0.08990(7) 0.33998(6) 0.26680(4) 0.01289(19) Uani 1 1 d . .
O2 O 0.0764(5) 0.5168(4) 0.0431(3) 0.0380(13) Uani 1 1 d . .
O3 O 0.2227(6) 0.6621(3) 0.2103(3) 0.0444(14) Uani 1 1 d . .
O4 O -0.0833(4) 0.4903(3) 0.2031(2) 0.0262(10) Uani 1 1 d . .
O5 O 0.3093(5) 0.3948(3) 0.4802(2) 0.0324(11) Uani 1 1 d . .
O6 O 0.1957(5) 0.6234(4) 0.3648(3) 0.0401(13) Uani 1 1 d . .
O7 O 0.5289(4) 0.5211(3) 0.3523(2) 0.0287(11) Uani 1 1 d . .
O8 O 0.3850(6) 0.0830(4) 0.2673(3) 0.0551(17) Uani 1 1 d . .
O9 O 0.4537(5) 0.2272(4) 0.4455(3) 0.0384(13) Uani 1 1 d . .
O10 O 0.1045(5) 0.1708(4) 0.3571(3) 0.0374(12) Uani 1 1 d . .
O11 O 0.1980(8) 0.0992(4) 0.1275(3) 0.065(2) Uani 1 1 d . .
O12 O 0.1277(5) 0.3234(4) 0.0122(2) 0.0404(13) Uani 1 1 d . .
O13 O 0.4603(4) 0.2909(4) 0.1073(2) 0.0340(12) Uani 1 1 d . .
O14 O 0.4919(7) 0.5415(4) 0.1494(3) 0.0588(18) Uani 1 1 d . .
O15 O 0.6418(5) 0.3054(5) 0.2890(3) 0.0538(17) Uani 1 1 d . .
O16 O -0.0131(5) 0.3980(4) 0.3903(3) 0.0369(12) Uani 1 1 d . .
O17 O -0.1158(5) 0.2246(4) 0.2005(3) 0.0453(14) Uani 1 1 d . .
P1 P 0.53129(14) 0.83181(11) 0.11528(8) 0.0152(3) Uani 1 1 d . .
P2 P 0.96725(14) 0.88013(10) 0.36843(8) 0.0146(3) Uani 1 1 d . .

loop_
_atom_site_aniso_label
_atom_site_aniso_U_11
_atom_site_aniso_U_22
_atom_site_aniso_U_33
_atom_site_aniso_U_23
_atom_site_aniso_U_13
_atom_site_aniso_U_12
C1 0.014(2) 0.013(2) 0.019(2) 0.0004(19) 0.0037(19) -0.001(2)
C2 0.022(3) 0.024(4) 0.026(4) -0.002(3) 0.006(3) 0.001(3)
C3 0.038(4) 0.022(4) 0.017(3) 0.006(3) -0.001(3) 0.005(3)
C4 0.019(3) 0.022(3) 0.015(3) 0.001(2) -0.002(2) 0.001(3)
C5 0.033(4) 0.015(3) 0.026(4) -0.005(3) 0.012(3) 0.002(3)
C6 0.035(4) 0.023(4) 0.015(3) 0.000(3) 0.008(3) 0.001(3)
C7 0.024(3) 0.017(3) 0.025(3) 0.005(3) 0.001(3) -0.001(3)
C8 0.043(4) 0.028(4) 0.026(4) 0.000(3) -0.005(3) 0.008(3)
C9 0.019(3) 0.020(4) 0.028(4) -0.004(3) 0.001(3) 0.003(3)
C10 0.029(3) 0.018(3) 0.022(3) 0.007(3) 0.007(3) 0.002(3)
C11 0.067(6) 0.030(4) 0.022(4) -0.002(3) 0.017(4) -0.020(4)
C12 0.027(3) 0.022(3) 0.023(4) -0.003(3) 0.005(3) 0.002(3)
C13 0.021(3) 0.023(3) 0.023(3) -0.002(3) -0.001(3) -0.003(3)
C14 0.042(4) 0.033(4) 0.027(4) -0.006(3) 0.013(3) -0.010(3)
C15 0.024(3) 0.041(4) 0.022(3) -0.008(3) 0.002(3) 0.001(3)
C16 0.025(3) 0.014(3) 0.026(3) 0.006(2) 0.003(3) 0.005(3)
C17 0.029(3) 0.024(3) 0.019(3) 0.004(3) -0.003(3) -0.006(3)
C18 0.019(3) 0.016(3) 0.018(3) -0.005(2) 0.001(2) 0.000(2)
C19 0.021(3) 0.021(3) 0.028(3) -0.001(3) 0.006(3) 0.003(3)
C20 0.030(3) 0.032(4) 0.032(4) -0.005(3) 0.009(3) 0.003(3)
C21 0.032(4) 0.039(4) 0.023(3) -0.003(3) 0.007(3) -0.014(3)
C22 0.033(4) 0.025(4) 0.021(3) 0.003(3) 0.006(3) -0.005(3)
C23 0.019(3) 0.022(3) 0.024(3) -0.004(3) 0.002(2) -0.004(3)
C24 0.018(3) 0.019(3) 0.023(3) -0.012(3) 0.001(2) 0.004(3)
C25 0.020(3) 0.034(4) 0.025(4) -0.007(3) 0.004(3) 0.002(3)
C26 0.015(3) 0.047(4) 0.026(4) -0.014(3) 0.004(3) -0.005(3)
C27 0.017(3) 0.044(4) 0.033(4) -0.016(3) 0.001(3) 0.008(3)
C28 0.032(4) 0.025(4) 0.030(4) -0.006(3) -0.007(3) 0.011(3)
C29 0.023(3) 0.022(3) 0.025(3) 0.001(3) -0.003(3) 0.008(3)
C30 0.016(3) 0.009(3) 0.020(3) -0.002(2) -0.007(2) 0.001(2)
C31 0.028(4) 0.016(3) 0.023(3) 0.000(3) 0.001(3) 0.004(3)
C32 0.031(4) 0.014(3) 0.029(4) -0.006(3) -0.003(3) 0.004(3)
C33 0.030(4) 0.012(3) 0.032(4) 0.003(3) -0.009(3) 0.004(3)
C34 0.031(4) 0.025(4) 0.026(4) 0.002(3) 0.007(3) 0.003(3)
C35 0.023(3) 0.017(3) 0.022(3) -0.001(3) 0.003(2) 0.008(3)
C36 0.017(3) 0.007(3) 0.020(3) 0.002(2) 0.004(2) 0.004(2)
C37 0.017(3) 0.014(3) 0.024(3) 0.001(2) 0.003(2) -0.001(2)
C38 0.028(4) 0.015(3) 0.027(3) -0.006(3) 0.009(3) 0.001(3)
C39 0.026(3) 0.017(3) 0.030(4) 0.002(3) 0.007(3) 0.010(3)
C40 0.019(3) 0.024(3) 0.024(3) 0.004(3) 0.005(3) 0.006(3)
C41 0.016(3) 0.018(3) 0.020(3) -0.003(3) 0.001(2) -0.003(3)
C42 0.020(3) 0.016(3) 0.019(3) -0.006(2) 0.002(2) -0.001(3)
C43 0.030(4) 0.026(4) 0.030(4) -0.004(3) 0.006(3) -0.003(3)
C44 0.048(5) 0.017(3) 0.047(5) -0.007(3) 0.019(4) -0.001(3)
C45 0.039(5) 0.022(4) 0.067(6) 0.004(4) 0.028(4) 0.013(3)
C46 0.029(4) 0.029(4) 0.036(4) 0.009(3) 0.010(3) 0.011(3)
C47 0.024(3) 0.026(3) 0.016(3) 0.000(3) 0.003(2) 0.008(3)
C48 0.016(3) 0.015(3) 0.019(3) -0.001(2) -0.001(2) 0.007(3)
C49 0.029(3) 0.019(3) 0.017(3) 0.001(3) -0.001(3) 0.004(3)
C50 0.027(4) 0.020(3) 0.023(4) 0.005(3) 0.002(3) 0.002(3)
C51 0.022(3) 0.021(3) 0.030(4) 0.005(3) -0.001(3) -0.002(3)
C52 0.030(4) 0.011(3) 0.034(4) -0.005(3) -0.001(3) 0.000(3)
C53 0.023(3) 0.019(3) 0.016(3) -0.003(2) 0.002(2) 0.004(3)
C54 0.014(3) 0.018(3) 0.016(3) -0.001(2) -0.001(2) -0.001(2)
C55 0.011(3) 0.022(3) 0.030(4) 0.003(3) 0.000(2) 0.001(3)
C56 0.030(4) 0.030(4) 0.020(3) 0.006(3) -0.003(3) 0.000(3)
C57 0.033(4) 0.038(4) 0.015(3) 0.001(3) 0.002(3) -0.011(3)
C58 0.026(3) 0.036(4) 0.029(4) -0.006(3) 0.016(3) -0.006(3)
C59 0.025(3) 0.021(3) 0.025(3) -0.003(3) 0.006(3) 0.000(3)
C60 0.016(3) 0.020(3) 0.019(3) -0.006(2) 0.001(2) 0.007(2)
C61 0.019(3) 0.036(4) 0.027(4) -0.012(3) 0.003(3) 0.005(3)
C62 0.022(3) 0.038(4) 0.038(4) -0.016(3) 0.003(3) 0.001(3)
C63 0.018(3) 0.053(5) 0.037(4) -0.020(4) -0.007(3) 0.005(3)
C64 0.038(4) 0.046(5) 0.039(4) 0.000(4) -0.011(3) 0.014(4)
C65 0.033(4) 0.030(4) 0.023(4) 0.000(3) -0.008(3) 0.005(3)
Fe1 0.0205(4) 0.0129(4) 0.0130(4) 0.0019(3) 0.0040(3) -0.0017(3)
Fe2 0.0172(4) 0.0145(4) 0.0136(4) -0.0041(3) -0.0011(3) 0.0026(3)
Fe3 0.0216(4) 0.0111(4) 0.0144(4) 0.0015(3) 0.0050(3) 0.0008(4)
Fe4 0.0164(4) 0.0163(5) 0.0143(4) -0.0053(3) 0.0021(3) 0.0000(3)
Fe5 0.0115(4) 0.0169(5) 0.0147(4) -0.0002(3) 0.0021(3) -0.0017(3)
Fe6 0.0133(4) 0.0155(5) 0.0103(4) -0.0005(3) 0.0035(3) -0.0014(3)
O2 0.042(3) 0.051(3) 0.017(2) 0.006(2) -0.003(2) 0.015(3)
O3 0.084(4) 0.018(3) 0.033(3) 0.005(2) 0.015(3) -0.003(3)
O4 0.024(2) 0.028(2) 0.026(2) 0.0059(19) 0.0016(18) 0.007(2)
O5 0.054(3) 0.028(3) 0.016(2) 0.001(2) 0.009(2) 0.005(2)
O6 0.070(4) 0.021(3) 0.030(3) -0.003(2) 0.014(3) 0.012(3)
O7 0.027(3) 0.031(3) 0.026(2) -0.001(2) -0.0008(19) -0.009(2)
O8 0.082(5) 0.027(3) 0.050(4) -0.013(3) -0.005(3) 0.033(3)
O9 0.042(3) 0.037(3) 0.028(3) -0.007(2) -0.014(2) 0.017(2)
O10 0.034(3) 0.032(3) 0.048(3) 0.019(2) 0.013(2) 0.003(2)
O11 0.136(6) 0.023(3) 0.036(3) -0.008(2) 0.014(4) -0.031(4)
O12 0.053(3) 0.050(3) 0.016(3) -0.004(2) 0.002(2) 0.019(3)
O13 0.034(3) 0.043(3) 0.029(3) -0.013(2) 0.016(2) 0.004(2)
O14 0.092(5) 0.047(4) 0.042(3) 0.009(3) 0.026(3) -0.035(4)
O15 0.031(3) 0.073(4) 0.050(3) -0.013(3) -0.009(2) 0.029(3)
O16 0.058(3) 0.034(3) 0.026(3) 0.003(2) 0.025(2) 0.011(3)
O17 0.046(3) 0.042(3) 0.040(3) 0.004(3) -0.011(2) -0.024(3)
P1 0.0144(7) 0.0120(7) 0.0179(8) -0.0020(6) -0.0006(6) 0.0030(6)
P2 0.0142(7) 0.0137(8) 0.0144(7) -0.0038(6) -0.0006(5) 0.0049(6)

loop_
_atom_type_symbol
_atom_type_description
_atom_type_scat_dispersion_real
_atom_type_scat_dispersion_imag
_atom_type_scat_source
C C 0.0033 0.0016 'International Tables Vol C Tables 4.2.6.8 and 6.1.1.4'
H H 0.0000 0.0000 'International Tables Vol C Tables 4.2.6.8 and 6.1.1.4'
Fe Fe 0.3463 0.8444 'International Tables Vol C Tables 4.2.6.8 and 6.1.1.4'
O O 0.0106 0.0060 'International Tables Vol C Tables 4.2.6.8 and 6.1.1.4'
P P 0.1023 0.0942 'International Tables Vol C Tables 4.2.6.8 and 6.1.1.4'

loop_
_geom_angle_atom_site_label_1
_geom_angle_atom_site_label_2
_geom_angle_atom_site_label_3
_geom_angle
Fe2 C1 Fe1 90.1(3)
Fe2 C1 Fe6 90.5(3)
Fe1 C1 Fe6 87.4(3)
Fe2 C1 Fe3 90.6(3)
Fe1 C1 Fe3 174.5(4)
Fe6 C1 Fe3 87.2(3)
Fe2 C1 Fe5 87.4(3)
Fe1 C1 Fe5 93.8(3)
Fe6 C1 Fe5 177.6(4)
Fe3 C1 Fe5 91.7(3)
Fe2 C1 Fe4 173.0(4)
Fe1 C1 Fe4 90.3(3)
Fe6 C1 Fe4 96.5(3)
Fe3 C1 Fe4 89.6(3)
Fe5 C1 Fe4 85.6(3)
O2 C2 Fe1 173.6(7)
O3 C3 Fe1 174.5(6)
O4 C4 Fe1 144.4(5)
O4 C4 Fe6 133.7(5)
Fe1 C4 Fe6 81.8(2)
O5 C5 Fe2 174.6(6)
O6 C6 Fe2 178.3(6)
O7 C7 Fe2 148.3(5)
O7 C7 Fe5 131.0(5)
Fe2 C7 Fe5 80.7(2)
O8 C8 Fe3 173.9(7)
O9 C9 Fe3 174.8(6)
O10 C10 Fe3 146.0(5)
O10 C10 Fe6 132.2(5)
Fe3 C10 Fe6 81.8(2)
O11 C11 Fe4 175.1(7)
O12 C12 Fe4 175.6(6)
O13 C13 Fe4 145.3(5)
O13 C13 Fe5 132.8(5)
Fe4 C13 Fe5 81.9(2)
O14 C14 Fe5 178.0(7)
O15 C15 Fe5 178.4(6)
O16 C16 Fe6 176.7(6)
O17 C17 Fe6 177.4(6)
C23 C18 C19 120.7(6)
C23 C18 P1 121.2(5)
C19 C18 P1 118.0(5)
C20 C19 C18 119.2(6)
C20 C19 H19 120.4
C18 C19 H19 120.4
C19 C20 C21 120.2(6)
C19 C20 H20 119.9
C21 C20 H20 119.9
C22 C21 C20 119.3(6)
C22 C21 H21 120.3
C20 C21 H21 120.3
C23 C22 C21 120.9(7)
C23 C22 H22 119.5
C21 C22 H22 119.5
C22 C23 C18 119.5(6)
C22 C23 H23 120.2
C18 C23 H23 120.2
C25 C24 C29 120.6(6)
C25 C24 P1 119.1(5)
C29 C24 P1 120.3(5)
C24 C25 C26 119.2(7)
C24 C25 H25 120.4
C26 C25 H25 120.4
C27 C26 C25 119.7(7)
C27 C26 H26 120.2
C25 C26 H26 120.2
C28 C27 C26 121.2(6)
C28 C27 H27 119.4
C26 C27 H27 119.4
C27 C28 C29 119.9(7)
C27 C28 H28 120.0
C29 C28 H28 120.0
C28 C29 C24 119.4(6)
C28 C29 H29 120.3
C24 C29 H29 120.3
C31 C30 C35 120.2(6)
C31 C30 P1 121.5(5)
C35 C30 P1 118.2(5)
C32 C31 C30 119.5(6)
C32 C31 H31 120.3
C30 C31 H31 120.3
C33 C32 C31 120.5(6)
C33 C32 H32 119.7
C31 C32 H32 119.7
C32 C33 C34 120.8(7)
C32 C33 H33 119.6
C34 C33 H33 119.6
C35 C34 C33 119.4(6)
C35 C34 H34 120.3
C33 C34 H34 120.3
C34 C35 C30 119.6(6)
C34 C35 H35 120.2
C30 C35 H35 120.2
C37 C36 C41 120.3(6)
C37 C36 P1 119.7(5)
C41 C36 P1 120.0(5)
C36 C37 C38 119.4(6)
C36 C37 H37 120.3
C38 C37 H37 120.3
C39 C38 C37 120.0(6)
C39 C38 H38 120.0
C37 C38 H38 120.0
C40 C39 C38 120.4(6)
C40 C39 H39 119.8
C38 C39 H39 119.8
C39 C40 C41 120.2(6)
C39 C40 H40 119.9
C41 C40 H40 119.9
C40 C41 C36 119.6(6)
C40 C41 H41 120.2
C36 C41 H41 120.2
C47 C42 C43 120.1(6)
C47 C42 P2 119.6(5)
C43 C42 P2 120.2(5)
C44 C43 C42 119.6(7)
C44 C43 H43 120.2
C42 C43 H43 120.2
C45 C44 C43 120.2(7)
C45 C44 H44 119.9
C43 C44 H44 119.9
C44 C45 C46 120.4(7)
C44 C45 H45 119.8
C46 C45 H45 119.8
C47 C46 C45 118.7(7)
C47 C46 H46 120.7
C45 C46 H46 120.7
C46 C47 C42 120.8(7)
C46 C47 H47 119.6
C42 C47 H47 119.6
C49 C48 C53 119.9(6)
C49 C48 P2 117.1(5)
C53 C48 P2 122.9(5)
C48 C49 C50 120.2(6)
C48 C49 H49 119.9
C50 C49 H49 119.9
C51 C50 C49 119.1(6)
C51 C50 H50 120.4
C49 C50 H50 120.4
C52 C51 C50 120.8(7)
C52 C51 H51 119.6
C50 C51 H51 119.6
C51 C52 C53 120.5(6)
C51 C52 H52 119.7
C53 C52 H52 119.7
C48 C53 C52 119.4(6)
C48 C53 H53 120.3
C52 C53 H53 120.3
C55 C54 C59 120.2(6)
C55 C54 P2 121.0(5)
C59 C54 P2 118.6(5)
C54 C55 C56 119.3(6)
C54 C55 H55 120.3
C56 C55 H55 120.3
C57 C56 C55 120.2(7)
C57 C56 H56 119.9
C55 C56 H56 119.9
C56 C57 C58 120.7(6)
C56 C57 H57 119.6
C58 C57 H57 119.6
C57 C58 C59 120.6(6)
C57 C58 H58 119.7
C59 C58 H58 119.7
C58 C59 C54 118.9(6)
C58 C59 H59 120.5
C54 C59 H59 120.5
C65 C60 C61 119.8(6)
C65 C60 P2 122.1(5)
C61 C60 P2 118.1(5)
C62 C61 C60 119.4(7)
C62 C61 H61 120.3
C60 C61 H61 120.3
C63 C62 C61 121.2(8)
C63 C62 H62 119.4
C61 C62 H62 119.4
C62 C63 C64 119.7(7)
C62 C63 H63 120.2
C64 C63 H63 120.2
C63 C64 C65 120.5(7)
C63 C64 H64 119.8
C65 C64 H64 119.8
C60 C65 C64 119.4(7)
C60 C65 H65 120.3
C64 C65 H65 120.3
C3 Fe1 C2 87.7(3)
C3 Fe1 C1 128.9(3)
C2 Fe1 C1 138.8(3)
C3 Fe1 C4 100.1(3)
C2 Fe1 C4 92.1(3)
C1 Fe1 C4 98.1(3)
C3 Fe1 Fe6 132.3(2)
C2 Fe1 Fe6 125.5(2)
C1 Fe1 Fe6 46.36(19)
C4 Fe1 Fe6 51.92(19)
C3 Fe1 Fe2 86.9(2)
C2 Fe1 Fe2 173.5(2)
C1 Fe1 Fe2 44.9(2)
C4 Fe1 Fe2 92.44(17)
Fe6 Fe1 Fe2 61.00(3)
C3 Fe1 Fe4 155.9(2)
C2 Fe1 Fe4 93.6(2)
C1 Fe1 Fe4 45.2(2)
C4 Fe1 Fe4 103.91(19)
Fe6 Fe1 Fe4 64.60(3)
Fe2 Fe1 Fe4 89.80(4)
C3 Fe1 Fe5 102.2(2)
C2 Fe1 Fe5 120.3(2)
C1 Fe1 Fe5 43.39(19)
C4 Fe1 Fe5 140.96(18)
Fe6 Fe1 Fe5 89.73(4)
Fe2 Fe1 Fe5 57.51(3)
Fe4 Fe1 Fe5 56.67(3)
C5 Fe2 C6 90.5(3)
C5 Fe2 C1 128.3(3)
C6 Fe2 C1 134.0(3)
C5 Fe2 C7 99.0(3)
C6 Fe2 C7 95.3(3)
C1 Fe2 C7 100.7(3)
C5 Fe2 Fe5 128.6(2)
C6 Fe2 Fe5 130.0(2)
C1 Fe2 Fe5 46.68(19)
C7 Fe2 Fe5 54.0(2)
C5 Fe2 Fe1 160.8(2)
C6 Fe2 Fe1 90.0(2)
C1 Fe2 Fe1 45.0(2)
C7 Fe2 Fe1 100.00(19)
Fe5 Fe2 Fe1 63.17(3)
C5 Fe2 Fe6 103.7(2)
C6 Fe2 Fe6 109.9(2)
C1 Fe2 Fe6 44.86(19)
C7 Fe2 Fe6 145.5(2)
Fe5 Fe2 Fe6 91.54(4)
Fe1 Fe2 Fe6 58.39(3)
C5 Fe2 Fe3 85.2(2)
C6 Fe2 Fe3 165.6(2)
C1 Fe2 Fe3 44.9(2)
C7 Fe2 Fe3 98.88(19)
Fe5 Fe2 Fe3 61.88(3)
Fe1 Fe2 Fe3 89.75(4)
Fe6 Fe2 Fe3 58.23(3)
C8 Fe3 C9 89.6(3)
C8 Fe3 C10 96.8(3)
C9 Fe3 C10 97.0(3)
C8 Fe3 C1 129.3(3)
C9 Fe3 C1 135.3(3)
C10 Fe3 C1 98.6(3)
C8 Fe3 Fe6 127.5(2)
C9 Fe3 Fe6 130.1(2)
C10 Fe3 Fe6 52.34(19)
C1 Fe3 Fe6 46.33(19)
C8 Fe3 Fe4 84.5(2)
C9 Fe3 Fe4 163.0(2)
C10 Fe3 Fe4 99.55(19)
C1 Fe3 Fe4 45.4(2)
Fe6 Fe3 Fe4 64.73(3)
C8 Fe3 Fe2 165.2(3)
C9 Fe3 Fe2 92.0(2)
C10 Fe3 Fe2 97.6(2)
C1 Fe3 Fe2 44.5(2)
Fe6 Fe3 Fe2 60.77(3)
Fe4 Fe3 Fe2 89.68(4)
C8 Fe3 Fe5 107.9(3)
C9 Fe3 Fe5 110.1(2)
C10 Fe3 Fe5 142.96(19)
C1 Fe3 Fe5 44.33(19)
Fe6 Fe3 Fe5 90.63(4)
Fe4 Fe3 Fe5 57.29(3)
Fe2 Fe3 Fe5 57.84(3)
C12 Fe4 C11 88.4(3)
C12 Fe4 C1 131.8(3)
C11 Fe4 C1 135.3(3)
C12 Fe4 C13 90.4(3)
C11 Fe4 C13 99.9(3)
C1 Fe4 C13 98.5(3)
C12 Fe4 Fe5 120.9(2)
C11 Fe4 Fe5 134.8(3)
C1 Fe4 Fe5 47.17(19)
C13 Fe4 Fe5 51.37(19)
C12 Fe4 Fe3 173.4(2)
C11 Fe4 Fe3 92.7(2)
C1 Fe4 Fe3 45.0(2)
C13 Fe4 Fe3 95.79(18)
Fe5 Fe4 Fe3 62.28(3)
C12 Fe4 Fe1 87.3(2)
C11 Fe4 Fe1 159.6(3)
C1 Fe4 Fe1 44.5(2)
C13 Fe4 Fe1 100.1(2)
Fe5 Fe4 Fe1 63.20(3)
Fe3 Fe4 Fe1 89.43(4)
C12 Fe4 Fe6 117.1(2)
C11 Fe4 Fe6 108.9(2)
C1 Fe4 Fe6 41.54(19)
C13 Fe4 Fe6 139.95(19)
Fe5 Fe4 Fe6 88.70(4)
Fe3 Fe4 Fe6 56.45(3)
Fe1 Fe4 Fe6 56.31(3)
C15 Fe5 C14 99.8(3)
C15 Fe5 C1 130.9(3)
C14 Fe5 C1 129.2(3)
C15 Fe5 C13 88.6(3)
C14 Fe5 C13 89.4(3)
C1 Fe5 C13 93.9(3)
C15 Fe5 C7 86.8(3)
C14 Fe5 C7 88.6(3)
C1 Fe5 C7 91.3(3)
C13 Fe5 C7 174.5(2)
C15 Fe5 Fe4 118.5(2)
C14 Fe5 Fe4 115.8(2)
C1 Fe5 Fe4 47.2(2)
C13 Fe5 Fe4 46.78(18)
C7 Fe5 Fe4 138.45(17)
C15 Fe5 Fe2 115.0(2)
C14 Fe5 Fe2 115.7(2)
C1 Fe5 Fe2 45.9(2)
C13 Fe5 Fe2 139.83(18)
C7 Fe5 Fe2 45.33(17)
Fe4 Fe5 Fe2 93.12(4)
C15 Fe5 Fe3 87.0(2)
C14 Fe5 Fe3 173.2(3)
C1 Fe5 Fe3 44.0(2)
C13 Fe5 Fe3 91.18(18)
C7 Fe5 Fe3 91.43(17)
Fe4 Fe5 Fe3 60.43(3)
Fe2 Fe5 Fe3 60.27(3)
C15 Fe5 Fe1 173.3(2)
C14 Fe5 Fe1 86.4(2)
C1 Fe5 Fe1 42.8(2)
C13 Fe5 Fe1 94.17(18)
C7 Fe5 Fe1 90.76(17)
Fe4 Fe5 Fe1 60.13(3)
Fe2 Fe5 Fe1 59.32(3)
Fe3 Fe5 Fe1 86.83(3)
C16 Fe6 C17 98.3(3)
C16 Fe6 C1 126.8(3)
C17 Fe6 C1 134.7(3)
C16 Fe6 C4 88.0(2)
C17 Fe6 C4 92.0(3)
C1 Fe6 C4 92.3(3)
C16 Fe6 C10 87.2(3)
C17 Fe6 C10 86.6(3)
C1 Fe6 C10 92.3(3)
C4 Fe6 C10 174.7(2)
C16 Fe6 Fe1 117.0(2)
C17 Fe6 Fe1 119.4(2)
C1 Fe6 Fe1 46.3(2)
C4 Fe6 Fe1 46.26(17)
C10 Fe6 Fe1 138.50(18)
C16 Fe6 Fe3 112.3(2)
C17 Fe6 Fe3 118.3(2)
C1 Fe6 Fe3 46.5(2)
C4 Fe6 Fe3 138.65(17)
C10 Fe6 Fe3 45.82(18)
Fe1 Fe6 Fe3 92.74(4)
C16 Fe6 Fe2 82.3(2)
C17 Fe6 Fe2 179.3(2)
C1 Fe6 Fe2 44.6(2)
C4 Fe6 Fe2 88.45(17)
C10 Fe6 Fe2 93.02(18)
Fe1 Fe6 Fe2 60.60(3)
Fe3 Fe6 Fe2 61.00(3)
C16 Fe6 Fe4 168.5(2)
C17 Fe6 Fe4 92.7(2)
C1 Fe6 Fe4 42.0(2)
C4 Fe6 Fe4 94.88(17)
C10 Fe6 Fe4 90.27(17)
Fe1 Fe6 Fe4 59.09(3)
Fe3 Fe6 Fe4 58.82(3)
Fe2 Fe6 Fe4 86.64(3)
C36 P1 C30 109.0(3)
C36 P1 C18 110.7(3)
C30 P1 C18 109.9(3)
C36 P1 C24 110.6(3)
C30 P1 C24 108.5(3)
C18 P1 C24 108.1(3)
C54 P2 C42 110.1(3)
C54 P2 C60 106.4(3)
C42 P2 C60 110.5(3)
C54 P2 C48 111.9(3)
C42 P2 C48 107.5(3)
C60 P2 C48 110.5(3)

loop_
_geom_bond_atom_site_label_1
_geom_bond_atom_site_label_2
_geom_bond_distance
C1 Fe2 1.873(7)
C1 Fe1 1.878(7)
C1 Fe6 1.881(6)
C1 Fe3 1.886(7)
C1 Fe5 1.897(6)
C1 Fe4 1.898(7)
C2 O2 1.156(8)
C2 Fe1 1.755(7)
C3 O3 1.164(8)
C3 Fe1 1.748(7)
C4 O4 1.175(7)
C4 Fe1 1.895(6)
C4 Fe6 2.065(6)
C5 O5 1.143(8)
C5 Fe2 1.753(7)
C6 O6 1.160(8)
C6 Fe2 1.756(7)
C7 O7 1.164(7)
C7 Fe2 1.878(6)
C7 Fe5 2.136(6)
C8 O8 1.165(9)
C8 Fe3 1.729(7)
C9 O9 1.141(8)
C9 Fe3 1.753(7)
C10 O10 1.154(8)
C10 Fe3 1.882(6)
C10 Fe6 2.077(6)
C11 O11 1.147(9)
C11 Fe4 1.746(8)
C12 O12 1.168(8)
C12 Fe4 1.744(7)
C13 O13 1.166(8)
C13 Fe4 1.899(6)
C13 Fe5 2.036(6)
C14 O14 1.149(9)
C14 Fe5 1.784(7)
C15 O15 1.146(8)
C15 Fe5 1.757(7)
C16 O16 1.154(8)
C16 Fe6 1.763(6)
C17 O17 1.142(8)
C17 Fe6 1.769(6)
C18 C23 1.376(9)
C18 C19 1.390(8)
C18 P1 1.799(6)
C19 C20 1.368(9)
C19 H19 0.9500
C20 C21 1.389(10)
C20 H20 0.9500
C21 C22 1.383(10)
C21 H21 0.9500
C22 C23 1.358(9)
C22 H22 0.9500
C23 H23 0.9500
C24 C25 1.382(10)
C24 C29 1.389(9)
C24 P1 1.800(6)
C25 C26 1.387(9)
C25 H25 0.9500
C26 C27 1.386(11)
C26 H26 0.9500
C27 C28 1.356(10)
C27 H27 0.9500
C28 C29 1.389(9)
C28 H28 0.9500
C29 H29 0.9500
C30 C31 1.388(9)
C30 C35 1.403(9)
C30 P1 1.788(6)
C31 C32 1.372(9)
C31 H31 0.9500
C32 C33 1.367(10)
C32 H32 0.9500
C33 C34 1.396(10)
C33 H33 0.9500
C34 C35 1.372(10)
C34 H34 0.9500
C35 H35 0.9500
C36 C37 1.379(8)
C36 C41 1.395(8)
C36 P1 1.777(6)
C37 C38 1.392(9)
C37 H37 0.9500
C38 C39 1.378(9)
C38 H38 0.9500
C39 C40 1.374(10)
C39 H39 0.9500
C40 C41 1.377(9)
C40 H40 0.9500
C41 H41 0.9500
C42 C47 1.382(9)
C42 C43 1.391(9)
C42 P2 1.782(6)
C43 C44 1.374(10)
C43 H43 0.9500
C44 C45 1.374(12)
C44 H44 0.9500
C45 C46 1.412(11)
C45 H45 0.9500
C46 C47 1.366(10)
C46 H46 0.9500
C47 H47 0.9500
C48 C49 1.381(9)
C48 C53 1.383(9)
C48 P2 1.812(7)
C49 C50 1.394(10)
C49 H49 0.9500
C50 C51 1.376(10)
C50 H50 0.9500
C51 C52 1.362(10)
C51 H51 0.9500
C52 C53 1.388(9)
C52 H52 0.9500
C53 H53 0.9500
C54 C55 1.389(9)
C54 C59 1.392(9)
C54 P2 1.782(6)
C55 C56 1.394(9)
C55 H55 0.9500
C56 C57 1.359(10)
C56 H56 0.9500
C57 C58 1.372(10)
C57 H57 0.9500
C58 C59 1.388(9)
C58 H58 0.9500
C59 H59 0.9500
C60 C65 1.379(9)
C60 C61 1.396(10)
C60 P2 1.790(6)
C61 C62 1.372(9)
C61 H61 0.9500
C62 C63 1.357(11)
C62 H62 0.9500
C63 C64 1.380(12)
C63 H63 0.9500
C64 C65 1.385(10)
C64 H64 0.9500
C65 H65 0.9500
Fe1 Fe6 2.5963(12)
Fe1 Fe2 2.6560(12)
Fe1 Fe4 2.6770(13)
Fe1 Fe5 2.7557(12)
Fe2 Fe5 2.6050(12)
Fe2 Fe6 2.6663(12)
Fe2 Fe3 2.6721(13)
Fe3 Fe6 2.5975(12)
Fe3 Fe4 2.6663(12)
Fe3 Fe5 2.7139(12)
Fe4 Fe5 2.5795(12)
Fe4 Fe6 2.8185(12)

loop_
_geom_torsion_atom_site_label_1
_geom_torsion_atom_site_label_2
_geom_torsion_atom_site_label_3
_geom_torsion_atom_site_label_4
_geom_torsion
C23 C18 C19 C20 2.8(10)
P1 C18 C19 C20 -176.7(5)
C18 C19 C20 C21 -2.3(10)
C19 C20 C21 C22 1.5(10)
C20 C21 C22 C23 -1.1(11)
C21 C22 C23 C18 1.5(10)
C19 C18 C23 C22 -2.3(9)
P1 C18 C23 C22 177.1(5)
C29 C24 C25 C26 -2.5(10)
P1 C24 C25 C26 177.0(5)
C24 C25 C26 C27 2.2(10)
C25 C26 C27 C28 -0.9(11)
C26 C27 C28 C29 -0.1(10)
C27 C28 C29 C24 -0.2(10)
C25 C24 C29 C28 1.5(9)
P1 C24 C29 C28 -178.0(5)
C35 C30 C31 C32 1.3(9)
P1 C30 C31 C32 -174.3(5)
C30 C31 C32 C33 1.5(10)
C31 C32 C33 C34 -2.8(10)
C32 C33 C34 C35 1.2(10)
C33 C34 C35 C30 1.5(10)
C31 C30 C35 C34 -2.7(10)
P1 C30 C35 C34 173.0(5)
C41 C36 C37 C38 2.3(9)
P1 C36 C37 C38 -179.8(5)
C36 C37 C38 C39 0.6(10)
C37 C38 C39 C40 -2.0(10)
C38 C39 C40 C41 0.6(10)
C39 C40 C41 C36 2.3(10)
C37 C36 C41 C40 -3.8(9)
P1 C36 C41 C40 178.4(5)
C47 C42 C43 C44 -2.3(11)
P2 C42 C43 C44 -179.4(6)
C42 C43 C44 C45 -0.5(12)
C43 C44 C45 C46 1.2(12)
C44 C45 C46 C47 0.7(12)
C45 C46 C47 C42 -3.4(11)
C43 C42 C47 C46 4.3(10)
P2 C42 C47 C46 -178.6(5)
C53 C48 C49 C50 0.0(9)
P2 C48 C49 C50 -178.8(5)
C48 C49 C50 C51 0.8(10)
C49 C50 C51 C52 -0.8(10)
C50 C51 C52 C53 0.0(11)
C49 C48 C53 C52 -0.8(9)
P2 C48 C53 C52 177.9(5)
C51 C52 C53 C48 0.8(10)
C59 C54 C55 C56 1.8(9)
P2 C54 C55 C56 176.6(5)
C54 C55 C56 C57 -0.7(10)
C55 C56 C57 C58 0.2(10)
C56 C57 C58 C59 -0.7(10)
C57 C58 C59 C54 1.8(10)
C55 C54 C59 C58 -2.3(9)
P2 C54 C59 C58 -177.2(5)
C65 C60 C61 C62 1.2(9)
P2 C60 C61 C62 -179.6(5)
C60 C61 C62 C63 1.2(10)
C61 C62 C63 C64 -3.1(11)
C62 C63 C64 C65 2.5(12)
C61 C60 C65 C64 -1.8(10)
P2 C60 C65 C64 179.0(6)
C63 C64 C65 C60 0.0(11)
Fe2 C1 Fe1 C3 24.7(5)
Fe6 C1 Fe1 C3 115.1(4)
Fe5 C1 Fe1 C3 -62.7(5)
Fe4 C1 Fe1 C3 -148.4(3)
Fe2 C1 Fe1 C2 172.0(3)
Fe6 C1 Fe1 C2 -97.5(4)
Fe5 C1 Fe1 C2 84.6(5)
Fe4 C1 Fe1 C2 -1.0(5)
Fe2 C1 Fe1 C4 -85.3(3)
Fe6 C1 Fe1 C4 5.2(3)
Fe5 C1 Fe1 C4 -172.7(3)
Fe4 C1 Fe1 C4 101.6(3)
Fe2 C1 Fe1 Fe6 -90.5(3)
Fe5 C1 Fe1 Fe6 -177.9(4)
Fe4 C1 Fe1 Fe6 96.5(3)
Fe6 C1 Fe1 Fe2 90.5(3)
Fe5 C1 Fe1 Fe2 -87.4(3)
Fe4 C1 Fe1 Fe2 -173.1(4)
Fe2 C1 Fe1 Fe4 173.1(4)
Fe6 C1 Fe1 Fe4 -96.5(3)
Fe5 C1 Fe1 Fe4 85.6(3)
Fe2 C1 Fe1 Fe5 87.4(3)
Fe6 C1 Fe1 Fe5 177.9(4)
Fe4 C1 Fe1 Fe5 -85.6(3)
O4 C4 Fe1 C3 44.8(9)
Fe6 C4 Fe1 C3 -136.8(2)
O4 C4 Fe1 C2 -43.2(9)
Fe6 C4 Fe1 C2 135.2(3)
O4 C4 Fe1 C1 176.8(8)
Fe6 C4 Fe1 C1 -4.7(3)
O4 C4 Fe1 Fe6 -178.4(10)
O4 C4 Fe1 Fe2 132.1(8)
Fe6 C4 Fe1 Fe2 -49.47(15)
O4 C4 Fe1 Fe4 -137.5(8)
Fe6 C4 Fe1 Fe4 40.93(17)
O4 C4 Fe1 Fe5 168.9(6)
Fe6 C4 Fe1 Fe5 -12.7(4)
Fe1 C1 Fe2 C5 155.8(3)
Fe6 C1 Fe2 C5 68.5(4)
Fe3 C1 Fe2 C5 -18.7(4)
Fe5 C1 Fe2 C5 -110.4(4)
Fe1 C1 Fe2 C6 14.7(5)
Fe6 C1 Fe2 C6 -72.6(5)
Fe3 C1 Fe2 C6 -159.8(3)
Fe5 C1 Fe2 C6 108.5(4)
Fe1 C1 Fe2 C7 -93.5(3)
Fe6 C1 Fe2 C7 179.1(3)
Fe3 C1 Fe2 C7 91.9(3)
Fe5 C1 Fe2 C7 0.3(3)
Fe1 C1 Fe2 Fe5 -93.8(3)
Fe6 C1 Fe2 Fe5 178.9(4)
Fe3 C1 Fe2 Fe5 91.7(3)
Fe6 C1 Fe2 Fe1 -87.4(3)
Fe3 C1 Fe2 Fe1 -174.6(4)
Fe5 C1 Fe2 Fe1 93.8(3)
Fe1 C1 Fe2 Fe6 87.4(3)
Fe3 C1 Fe2 Fe6 -87.2(3)
Fe5 C1 Fe2 Fe6 -178.9(4)
Fe1 C1 Fe2 Fe3 174.6(4)
Fe6 C1 Fe2 Fe3 87.2(3)
Fe5 C1 Fe2 Fe3 -91.7(3)
O7 C7 Fe2 C5 -45.4(10)
Fe5 C7 Fe2 C5 131.8(2)
O7 C7 Fe2 C6 45.9(10)
Fe5 C7 Fe2 C6 -136.9(2)
O7 C7 Fe2 C1 -177.4(10)
Fe5 C7 Fe2 C1 -0.2(3)
O7 C7 Fe2 Fe5 -177.2(11)
O7 C7 Fe2 Fe1 136.8(9)
Fe5 C7 Fe2 Fe1 -46.00(16)
O7 C7 Fe2 Fe6 -176.3(7)
Fe5 C7 Fe2 Fe6 0.9(4)
O7 C7 Fe2 Fe3 -131.8(10)
Fe5 C7 Fe2 Fe3 45.32(16)
O10 C10 Fe3 C8 48.5(11)
Fe6 C10 Fe3 C8 -133.0(3)
O10 C10 Fe3 C9 -42.0(10)
Fe6 C10 Fe3 C9 136.5(3)
O10 C10 Fe3 C1 180.0(10)
Fe6 C10 Fe3 C1 -1.4(3)
O10 C10 Fe3 Fe6 -178.6(11)
O10 C10 Fe3 Fe4 134.0(10)
Fe6 C10 Fe3 Fe4 -47.42(18)
O10 C10 Fe3 Fe2 -135.0(10)
Fe6 C10 Fe3 Fe2 43.54(17)
O10 C10 Fe3 Fe5 -179.4(8)
Fe6 C10 Fe3 Fe5 -0.8(4)
Fe2 C1 Fe3 C8 -161.7(3)
Fe6 C1 Fe3 C8 107.8(4)
Fe5 C1 Fe3 C8 -74.3(5)
Fe4 C1 Fe3 C8 11.3(5)
Fe2 C1 Fe3 C9 -17.1(5)
Fe6 C1 Fe3 C9 -107.6(4)
Fe5 C1 Fe3 C9 70.3(5)
Fe4 C1 Fe3 C9 155.9(3)
Fe2 C1 Fe3 C10 92.0(3)
Fe6 C1 Fe3 C10 1.6(3)
Fe5 C1 Fe3 C10 179.5(3)
Fe4 C1 Fe3 C10 -94.9(3)
Fe2 C1 Fe3 Fe6 90.5(3)
Fe5 C1 Fe3 Fe6 177.9(4)
Fe4 C1 Fe3 Fe6 -96.5(3)
Fe2 C1 Fe3 Fe4 -173.0(4)
Fe6 C1 Fe3 Fe4 96.5(3)
Fe5 C1 Fe3 Fe4 -85.6(3)
Fe6 C1 Fe3 Fe2 -90.5(3)
Fe5 C1 Fe3 Fe2 87.4(3)
Fe4 C1 Fe3 Fe2 173.0(4)
Fe2 C1 Fe3 Fe5 -87.4(3)
Fe6 C1 Fe3 Fe5 -177.9(4)
Fe4 C1 Fe3 Fe5 85.6(3)
Fe1 C1 Fe4 C12 -2.5(5)
Fe6 C1 Fe4 C12 84.9(4)
Fe3 C1 Fe4 C12 172.0(3)
Fe5 C1 Fe4 C12 -96.3(4)
Fe1 C1 Fe4 C11 -150.8(4)
Fe6 C1 Fe4 C11 -63.4(5)
Fe3 C1 Fe4 C11 23.7(5)
Fe5 C1 Fe4 C11 115.5(5)
Fe1 C1 Fe4 C13 95.8(3)
Fe6 C1 Fe4 C13 -176.8(3)
Fe3 C1 Fe4 C13 -89.7(3)
Fe5 C1 Fe4 C13 2.0(3)
Fe1 C1 Fe4 Fe5 93.8(3)
Fe6 C1 Fe4 Fe5 -178.9(4)
Fe3 C1 Fe4 Fe5 -91.7(3)
Fe1 C1 Fe4 Fe3 -174.5(4)
Fe6 C1 Fe4 Fe3 -87.1(3)
Fe5 C1 Fe4 Fe3 91.7(3)
Fe6 C1 Fe4 Fe1 87.4(3)
Fe3 C1 Fe4 Fe1 174.5(4)
Fe5 C1 Fe4 Fe1 -93.8(3)
Fe1 C1 Fe4 Fe6 -87.4(3)
Fe3 C1 Fe4 Fe6 87.1(3)
Fe5 C1 Fe4 Fe6 178.9(4)
O13 C13 Fe4 C12 -49.1(10)
Fe5 C13 Fe4 C12 130.6(3)
O13 C13 Fe4 C11 39.3(10)
Fe5 C13 Fe4 C11 -141.0(3)
O13 C13 Fe4 C1 178.4(9)
Fe5 C13 Fe4 C1 -1.9(3)
O13 C13 Fe4 Fe5 -179.7(11)
O13 C13 Fe4 Fe3 133.1(9)
Fe5 C13 Fe4 Fe3 -47.20(17)
O13 C13 Fe4 Fe1 -136.5(9)
Fe5 C13 Fe4 Fe1 43.25(18)
O13 C13 Fe4 Fe6 175.1(8)
Fe5 C13 Fe4 Fe6 -5.2(4)
Fe2 C1 Fe5 C15 86.6(4)
Fe1 C1 Fe5 C15 176.6(3)
Fe3 C1 Fe5 C15 -3.9(5)
Fe4 C1 Fe5 C15 -93.4(4)
Fe2 C1 Fe5 C14 -89.4(4)
Fe1 C1 Fe5 C14 0.5(5)
Fe3 C1 Fe5 C14 -180.0(3)
Fe4 C1 Fe5 C14 90.6(4)
Fe2 C1 Fe5 C13 178.1(3)
Fe1 C1 Fe5 C13 -91.9(3)
Fe3 C1 Fe5 C13 87.6(3)
Fe4 C1 Fe5 C13 -1.9(3)
Fe2 C1 Fe5 C7 -0.2(3)
Fe1 C1 Fe5 C7 89.8(3)
Fe3 C1 Fe5 C7 -90.7(3)
Fe4 C1 Fe5 C7 179.8(2)
Fe2 C1 Fe5 Fe4 -180.0(4)
Fe1 C1 Fe5 Fe4 -90.0(3)
Fe3 C1 Fe5 Fe4 89.5(3)
Fe1 C1 Fe5 Fe2 90.0(3)
Fe3 C1 Fe5 Fe2 -90.5(3)
Fe4 C1 Fe5 Fe2 180.0(4)
Fe2 C1 Fe5 Fe3 90.5(3)
Fe1 C1 Fe5 Fe3 -179.5(4)
Fe4 C1 Fe5 Fe3 -89.5(3)
Fe2 C1 Fe5 Fe1 -90.0(3)
Fe3 C1 Fe5 Fe1 179.5(4)
Fe4 C1 Fe5 Fe1 90.0(3)
Fe2 C1 Fe6 C16 -3.8(5)
Fe1 C1 Fe6 C16 -94.0(3)
Fe3 C1 Fe6 C16 86.8(4)
Fe4 C1 Fe6 C16 176.0(3)
Fe2 C1 Fe6 C17 -179.4(3)
Fe1 C1 Fe6 C17 90.5(4)
Fe3 C1 Fe6 C17 -88.8(4)
Fe4 C1 Fe6 C17 0.5(5)
Fe2 C1 Fe6 C4 85.4(3)
Fe1 C1 Fe6 C4 -4.7(3)
Fe3 C1 Fe6 C4 176.0(3)
Fe4 C1 Fe6 C4 -94.7(3)
Fe2 C1 Fe6 C10 -92.0(3)
Fe1 C1 Fe6 C10 177.9(3)
Fe3 C1 Fe6 C10 -1.4(3)
Fe4 C1 Fe6 C10 87.9(3)
Fe2 C1 Fe6 Fe1 90.1(3)
Fe3 C1 Fe6 Fe1 -179.3(4)
Fe4 C1 Fe6 Fe1 -90.0(3)
Fe2 C1 Fe6 Fe3 -90.6(3)
Fe1 C1 Fe6 Fe3 179.3(4)
Fe4 C1 Fe6 Fe3 89.3(3)
Fe1 C1 Fe6 Fe2 -90.1(3)
Fe3 C1 Fe6 Fe2 90.6(3)
Fe4 C1 Fe6 Fe2 179.9(5)
Fe2 C1 Fe6 Fe4 -179.9(5)
Fe1 C1 Fe6 Fe4 90.0(3)
Fe3 C1 Fe6 Fe4 -89.3(3)
C37 C36 P1 C30 -125.8(5)
C41 C36 P1 C30 52.1(6)
C37 C36 P1 C18 113.2(5)
C41 C36 P1 C18 -68.9(6)
C37 C36 P1 C24 -6.6(6)
C41 C36 P1 C24 171.3(5)
C31 C30 P1 C36 -139.1(5)
C35 C30 P1 C36 45.3(6)
C31 C30 P1 C18 -17.5(6)
C35 C30 P1 C18 166.8(5)
C31 C30 P1 C24 100.4(5)
C35 C30 P1 C24 -75.2(5)
C23 C18 P1 C36 7.4(6)
C19 C18 P1 C36 -173.1(5)
C23 C18 P1 C30 -113.0(5)
C19 C18 P1 C30 66.4(5)
C23 C18 P1 C24 128.7(5)
C19 C18 P1 C24 -51.8(6)
C25 C24 P1 C36 89.4(5)
C29 C24 P1 C36 -91.2(5)
C25 C24 P1 C30 -151.1(5)
C29 C24 P1 C30 28.3(6)
C25 C24 P1 C18 -32.0(6)
C29 C24 P1 C18 147.5(5)
C55 C54 P2 C42 3.9(6)
C59 C54 P2 C42 178.8(5)
C55 C54 P2 C60 -115.9(5)
C59 C54 P2 C60 59.0(5)
C55 C54 P2 C48 123.4(5)
C59 C54 P2 C48 -61.7(6)
C47 C42 P2 C54 67.8(6)
C43 C42 P2 C54 -115.0(6)
C47 C42 P2 C60 -174.9(5)
C43 C42 P2 C60 2.3(7)
C47 C42 P2 C48 -54.3(6)
C43 C42 P2 C48 122.9(6)
C65 C60 P2 C54 -142.0(5)
C61 C60 P2 C54 38.8(6)
C65 C60 P2 C42 98.4(6)
C61 C60 P2 C42 -80.7(5)
C65 C60 P2 C48 -20.4(6)
C61 C60 P2 C48 160.4(5)
C49 C48 P2 C54 -167.8(5)
C53 C48 P2 C54 13.3(6)
C49 C48 P2 C42 -46.8(5)
C53 C48 P2 C42 134.3(5)
C49 C48 P2 C60 73.8(5)
C53 C48 P2 C60 -105.0(5)
